data_7009540
loop_
_publ_author_name
'Connelly, Neil G.'
'Hicks, Owen M.'
'Lewis, Gareth R.'
'Orpen, A. Guy'
'Wood, Andrew J.'

_publ_section_title
;
 Coordination chemistry of a bulky redox-active cyanomanganese carbonyl
 ligand: N-bound tetrahedral complexes of 3d metals
;
_journal_issue 10
_journal_name_full 'Journal of the Chemical Society, Dalton Transactions'
_journal_page_first 1637
_journal_paper_doi 10.1039/b001782p
_journal_year 2000
_chemical_formula_sum 'C53 H46 Cl5 Mn2 N O P4'
_chemical_formula_weight 1124.0
_chemical_name_systematic
;
 ?
;
_space_group_IT_number 14
_symmetry_cell_setting monoclinic
_symmetry_space_group_name_Hall '-P 2yn'
_symmetry_space_group_name_H-M 'P 1 21/n 1'
_atom_sites_solution_hydrogens geom
_atom_sites_solution_primary direct
_atom_sites_solution_secondary difmap
_audit_creation_method SHELXL
_cell_angle_alpha 90.00
_cell_angle_beta 104.31(2)
_cell_angle_gamma 90.00
_cell_formula_units_Z 4
_cell_length_a 12.629(3)
_cell_length_b 23.525(4)
_cell_length_c 18.306(4)
_cell_measurement_reflns_used 219
_cell_measurement_temperature 173(2)
_cell_measurement_theta_max 24.00
_cell_measurement_theta_min 1.73
_cell_volume 5270(2)
_computing_cell_refinement 'local programs'
_computing_data_collection 'Siemens SMART'
_computing_data_reduction 'Siemens SAINT'
_computing_structure_refinement 'SHELXL-93 (Sheldrick, 1993)'
_computing_structure_solution 'SHELXS-86 (Sheldrick, 1990)'
_diffrn_ambient_temperature 173(2)
_diffrn_measurement_device 'Siemens SMART CCD diffractometer'
_diffrn_measurement_method '\w rotation with narrow frames'
_diffrn_radiation_monochromator graphite
_diffrn_radiation_source 'fine-focus sealed tube'
_diffrn_radiation_type MoK\a
_diffrn_radiation_wavelength 0.71073
_diffrn_reflns_av_R_equivalents 0.0500
_diffrn_reflns_av_sigmaI/netI 0.0590
_diffrn_reflns_limit_h_max 14
_diffrn_reflns_limit_h_min -16
_diffrn_reflns_limit_k_max 30
_diffrn_reflns_limit_k_min -29
_diffrn_reflns_limit_l_max 23
_diffrn_reflns_limit_l_min -14
_diffrn_reflns_number 25042
_diffrn_reflns_theta_max 24.00
_diffrn_reflns_theta_min 1.73
_exptl_absorpt_coefficient_mu 0.893
_exptl_absorpt_correction_T_max 0.803
_exptl_absorpt_correction_T_min 0.753
_exptl_absorpt_correction_type empirical
_exptl_crystal_colour Red
_exptl_crystal_density_diffrn 1.417
_exptl_crystal_density_meas ?
_exptl_crystal_description Plates
_exptl_crystal_F_000 2296
_exptl_crystal_size_max 0.58
_exptl_crystal_size_mid 0.36
_exptl_crystal_size_min 0.04
_refine_diff_density_max 1.014
_refine_diff_density_min -0.761
_refine_diff_density_rms 0.078
_refine_ls_extinction_method none
_refine_ls_goodness_of_fit_all 1.017
_refine_ls_goodness_of_fit_obs 1.088
_refine_ls_hydrogen_treatment noref
_refine_ls_matrix_type full
_refine_ls_number_parameters 610
_refine_ls_number_reflns 8215
_refine_ls_number_restraints 10
_refine_ls_restrained_S_all 1.029
_refine_ls_restrained_S_obs 1.088
_refine_ls_R_factor_all 0.0932
_refine_ls_R_factor_obs 0.0521
_refine_ls_shift/esd_max -0.004
_refine_ls_shift/esd_mean 0.000
_refine_ls_structure_factor_coef Fsqd
_refine_ls_weighting_details 'w=1/[\s^2^(Fo^2^)+(0.0615P)^2^+8.1546P] where P=(Fo^2^+2Fc^2^)/3'
_refine_ls_weighting_scheme calc
_refine_ls_wR_factor_all 0.1416
_refine_ls_wR_factor_obs 0.1193
_reflns_number_observed 5433
_reflns_number_total 8253
_reflns_observed_criterion >2sigma(I)
_cod_data_source_file b001782p.txt
_cod_data_source_block 13.CH2Cl2
_cod_depositor_comments
;
The following automatic conversions were performed:

'_refine_ls_weighting_scheme' value 'calc
w=1/[\s^2^(Fo^2^)+(0.0615P)^2^+8.1546P] where P=(Fo^2^+2Fc^2^)/3' was
changed to 'calc'. New tag '_refine_ls_weighting_details' was
created. The value of the new tag was set to
'w=1/[\s^2^(Fo^2^)+(0.0615P)^2^+8.1546P] where P=(Fo^2^+2Fc^2^)/3'.

Automatic conversion script
Id: cif_fix_values 3143 2015-03-26 13:38:13Z robertas 
;
_cod_original_cell_volume 5270.0(18)
_cod_original_sg_symbol_H-M 'P 1 2(1)/c 1'
_cod_database_code 7009540

loop_
_symmetry_equiv_pos_as_xyz
'x, y, z'
'-x+1/2, y+1/2, -z+1/2'
'-x, -y, -z'
'x-1/2, -y-1/2, z-1/2'

loop_
_atom_site_aniso_label
_atom_site_aniso_U_11
_atom_site_aniso_U_22
_atom_site_aniso_U_33
_atom_site_aniso_U_23
_atom_site_aniso_U_13
_atom_site_aniso_U_12
Mn1 0.0180(3) 0.0265(4) 0.0243(4) -0.0002(3) 0.0058(3) -0.0014(3)
Mn2 0.0392(5) 0.0237(4) 0.0309(4) -0.0001(3) 0.0132(4) -0.0005(3)
Cl1 0.152(2) 0.0289(8) 0.102(2) -0.0101(9) 0.0740(15) 0.0136(10)
Cl2 0.0559(9) 0.0727(11) 0.0508(9) 0.0087(8) 0.0315(8) 0.0067(8)
Cl3 0.0372(7) 0.0446(8) 0.0340(7) -0.0044(6) 0.0060(6) -0.0024(6)
P1 0.0206(6) 0.0298(7) 0.0248(7) -0.0003(6) 0.0058(5) -0.0006(5)
P2 0.0192(6) 0.0301(7) 0.0281(7) -0.0002(6) 0.0071(5) -0.0011(5)
P3 0.0195(6) 0.0272(7) 0.0255(7) -0.0005(5) 0.0080(5) -0.0006(5)
P4 0.0229(6) 0.0237(7) 0.0285(7) -0.0039(5) 0.0072(6) -0.0009(5)
N1 0.030(2) 0.031(2) 0.027(2) 0.002(2) 0.007(2) -0.004(2)
O1 0.048(2) 0.032(2) 0.046(2) 0.014(2) 0.007(2) 0.000(2)
C1 0.021(2) 0.032(3) 0.030(3) 0.003(2) 0.004(2) -0.001(2)
C2 0.025(3) 0.038(3) 0.026(3) -0.002(2) 0.007(2) -0.002(2)
C3 0.043(3) 0.047(3) 0.033(3) -0.005(3) 0.015(3) 0.005(3)
C4 0.048(4) 0.068(4) 0.037(3) -0.007(3) 0.016(3) 0.014(3)
C5 0.038(3) 0.076(5) 0.033(3) 0.002(3) 0.016(3) -0.008(3)
C6 0.041(3) 0.051(4) 0.035(3) 0.004(3) 0.011(3) -0.013(3)
C7 0.031(3) 0.041(3) 0.030(3) -0.003(2) 0.007(2) -0.006(2)
C8 0.033(3) 0.033(3) 0.030(3) -0.004(2) 0.009(2) -0.005(2)
C9 0.039(3) 0.036(3) 0.042(3) -0.003(3) 0.008(3) 0.002(3)
C10 0.064(4) 0.036(3) 0.067(4) 0.002(3) 0.014(4) 0.005(3)
C11 0.073(5) 0.035(4) 0.099(6) 0.003(4) 0.030(5) -0.010(3)
C12 0.057(4) 0.046(4) 0.118(7) -0.005(4) 0.001(4) -0.014(4)
C13 0.039(3) 0.036(3) 0.081(5) 0.000(3) -0.003(3) -0.004(3)
C14 0.019(3) 0.030(3) 0.043(3) -0.001(2) 0.012(2) -0.003(2)
C15 0.044(3) 0.040(3) 0.052(4) 0.005(3) 0.026(3) 0.005(3)
C16 0.066(4) 0.039(4) 0.087(5) 0.023(4) 0.040(4) 0.016(3)
C17 0.064(4) 0.038(4) 0.102(6) -0.009(4) 0.048(4) 0.004(3)
C18 0.042(4) 0.056(4) 0.068(5) -0.023(4) 0.022(3) -0.003(3)
C19 0.030(3) 0.046(3) 0.046(4) -0.011(3) 0.009(3) -0.003(3)
C20 0.019(2) 0.033(3) 0.030(3) -0.003(2) 0.009(2) 0.000(2)
C21 0.021(3) 0.050(3) 0.038(3) 0.004(3) 0.007(2) 0.000(2)
C22 0.036(3) 0.047(3) 0.039(3) 0.010(3) 0.016(3) 0.004(3)
C23 0.035(3) 0.045(3) 0.047(4) 0.000(3) 0.022(3) -0.010(3)
C24 0.025(3) 0.060(4) 0.047(4) -0.001(3) 0.009(3) -0.016(3)
C25 0.025(3) 0.057(4) 0.040(3) 0.006(3) 0.003(2) -0.006(3)
C26 0.019(2) 0.029(3) 0.028(3) 0.000(2) 0.007(2) -0.002(2)
C27 0.026(3) 0.026(3) 0.036(3) 0.001(2) 0.015(2) 0.000(2)
C28 0.027(3) 0.044(3) 0.037(3) 0.002(3) 0.009(2) -0.001(2)
C29 0.048(4) 0.048(4) 0.045(4) 0.017(3) 0.020(3) 0.005(3)
C30 0.042(3) 0.035(3) 0.057(4) -0.002(3) 0.030(3) -0.010(3)
C31 0.035(3) 0.069(4) 0.045(4) 0.002(3) 0.011(3) -0.020(3)
C32 0.030(3) 0.053(4) 0.039(3) 0.010(3) 0.003(3) -0.010(3)
C33 0.019(2) 0.028(3) 0.032(3) -0.003(2) 0.012(2) -0.003(2)
C34 0.033(3) 0.031(3) 0.038(3) -0.002(2) 0.015(2) 0.000(2)
C35 0.042(3) 0.033(3) 0.055(4) 0.005(3) 0.023(3) 0.000(3)
C36 0.041(3) 0.025(3) 0.071(4) -0.012(3) 0.028(3) -0.007(2)
C37 0.037(3) 0.041(3) 0.044(3) -0.018(3) 0.016(3) -0.013(3)
C38 0.026(3) 0.039(3) 0.036(3) -0.007(2) 0.016(2) -0.005(2)
C39 0.035(3) 0.024(3) 0.045(3) -0.007(2) 0.012(3) -0.003(2)
C40 0.036(3) 0.033(3) 0.071(4) -0.007(3) 0.011(3) -0.001(3)
C41 0.059(5) 0.026(3) 0.140(7) 0.000(4) 0.016(5) 0.008(3)
C42 0.063(5) 0.035(4) 0.246(12) 0.002(6) 0.038(7) -0.008(4)
C43 0.040(4) 0.039(4) 0.247(12) -0.023(6) 0.015(6) -0.016(3)
C44 0.039(4) 0.029(3) 0.124(6) -0.009(4) 0.004(4) -0.007(3)
C45 0.019(2) 0.036(3) 0.025(3) -0.007(2) 0.001(2) 0.002(2)
C46 0.035(3) 0.036(3) 0.040(3) -0.007(3) 0.009(3) 0.006(2)
C47 0.046(3) 0.052(4) 0.037(3) -0.014(3) 0.017(3) 0.014(3)
C48 0.038(3) 0.061(4) 0.035(3) -0.007(3) 0.017(3) 0.002(3)
C49 0.044(3) 0.044(3) 0.036(3) -0.001(3) 0.013(3) -0.001(3)
C50 0.022(3) 0.036(3) 0.030(3) 0.000(2) 0.006(2) 0.000(2)
C51 0.016(2) 0.035(3) 0.021(3) -0.005(2) 0.004(2) -0.003(2)
C52 0.037(3) 0.035(3) 0.030(3) -0.004(2) 0.012(2) 0.001(2)
C53 0.168(16) 0.062(8) 0.256(23) -0.045(11) 0.150(16) 0.013(9)
Cl4 0.106(3) 0.101(3) 0.308(6) 0.010(3) -0.014(3) -0.023(2)
Cl5 0.097(2) 0.069(2) 0.130(2) 0.028(2) 0.040(2) 0.0077(14)
C53' 0.018(7) 0.011(8) 0.022(7) 0.001(5) 0.008(5) -0.001(5)
Cl4' 0.106(3) 0.101(3) 0.308(6) 0.010(3) -0.014(3) -0.023(2)
Cl5' 0.097(2) 0.069(2) 0.130(2) 0.028(2) 0.040(2) 0.0077(14)

loop_
_atom_site_label
_atom_site_type_symbol
_atom_site_fract_x
_atom_site_fract_y
_atom_site_fract_z
_atom_site_U_iso_or_equiv
_atom_site_thermal_displace_type
_atom_site_occupancy
_atom_site_calc_flag
_atom_site_refinement_flags
_atom_site_disorder_group
Mn1 Mn 0.75892(5) 0.25039(3) 0.47199(4) 0.0228(2) Uani 1 d . .
Mn2 Mn 0.67377(6) 0.42165(3) 0.28784(4) 0.0305(2) Uani 1 d . .
Cl1 Cl 0.6322(2) 0.51145(7) 0.32245(12) 0.0869(7) Uani 1 d . .
Cl2 Cl 0.80771(12) 0.41646(7) 0.22103(9) 0.0566(4) Uani 1 d . .
Cl3 Cl 0.51358(11) 0.37191(6) 0.22081(7) 0.0391(3) Uani 1 d . .
P1 P 0.85071(9) 0.29785(5) 0.58251(7) 0.0250(3) Uani 1 d . .
P2 P 0.94631(10) 0.23971(5) 0.48535(7) 0.0256(3) Uani 1 d . .
P3 P 0.57037(9) 0.26229(5) 0.45393(7) 0.0237(3) Uani 1 d . .
P4 P 0.66875(10) 0.20385(5) 0.35971(7) 0.0249(3) Uani 1 d . .
N1 N 0.7264(3) 0.3624(2) 0.3781(2) 0.0294(9) Uani 1 d . .
O1 O 0.7716(3) 0.14324(15) 0.5582(2) 0.0429(9) Uani 1 d . .
C1 C 0.9748(4) 0.2552(2) 0.5874(3) 0.0282(11) Uani 1 d . .
H1A H 0.9771(4) 0.2204(2) 0.6182(3) 0.034 Uiso 1 calc R .
H1B H 1.0427(4) 0.2774(2) 0.6058(3) 0.034 Uiso 1 calc R .
C2 C 0.8013(4) 0.2879(2) 0.6672(3) 0.0296(11) Uani 1 d . .
C3 C 0.7509(4) 0.3329(2) 0.6947(3) 0.0399(13) Uani 1 d . .
H3A H 0.7539(4) 0.3701(2) 0.6751(3) 0.048 Uiso 1 calc R .
C4 C 0.6960(5) 0.3236(3) 0.7510(3) 0.050(2) Uani 1 d . .
H4A H 0.6615(5) 0.3544(3) 0.7696(3) 0.060 Uiso 1 calc R .
C5 C 0.6918(4) 0.2700(3) 0.7795(3) 0.048(2) Uani 1 d . .
H5A H 0.6523(4) 0.2633(3) 0.8166(3) 0.058 Uiso 1 calc R .
C6 C 0.7449(4) 0.2261(2) 0.7542(3) 0.0422(14) Uani 1 d . .
H6A H 0.7445(4) 0.1894(2) 0.7758(3) 0.051 Uiso 1 calc R .
C7 C 0.7984(4) 0.2341(2) 0.6986(3) 0.0341(12) Uani 1 d . .
H7A H 0.8336(4) 0.2030(2) 0.6813(3) 0.041 Uiso 1 calc R .
C8 C 0.8911(4) 0.3718(2) 0.5836(3) 0.0318(12) Uani 1 d . .
C9 C 0.8158(4) 0.4131(2) 0.5490(3) 0.0394(13) Uani 1 d . .
H9A H 0.7433(4) 0.4022(2) 0.5245(3) 0.047 Uiso 1 calc R .
C10 C 0.8454(5) 0.4692(2) 0.5500(4) 0.056(2) Uani 1 d . .
H10A H 0.7936(5) 0.4967(2) 0.5257(4) 0.067 Uiso 1 calc R .
C11 C 0.9500(6) 0.4859(3) 0.5860(4) 0.068(2) Uani 1 d . .
H11A H 0.9696(6) 0.5249(3) 0.5873(4) 0.081 Uiso 1 calc R .
C12 C 1.0257(6) 0.4459(3) 0.6200(5) 0.077(2) Uani 1 d . .
H12A H 1.0981(6) 0.4571(3) 0.6443(5) 0.093 Uiso 1 calc R .
C13 C 0.9957(5) 0.3891(2) 0.6186(4) 0.055(2) Uani 1 d . .
H13A H 1.0482(5) 0.3616(2) 0.6422(4) 0.066 Uiso 1 calc R .
C14 C 0.9977(4) 0.1699(2) 0.4704(3) 0.0299(12) Uani 1 d . .
C15 C 1.0403(4) 0.1325(2) 0.5286(3) 0.0426(14) Uani 1 d . .
H15A H 1.0509(4) 0.1442(2) 0.5795(3) 0.051 Uiso 1 calc R .
C16 C 1.0676(5) 0.0774(3) 0.5117(4) 0.060(2) Uani 1 d . .
H16A H 1.0965(5) 0.0514(3) 0.5514(4) 0.072 Uiso 1 calc R .
C17 C 1.0532(5) 0.0605(3) 0.4387(5) 0.063(2) Uani 1 d . .
H17A H 1.0723(5) 0.0229(3) 0.4281(5) 0.076 Uiso 1 calc R .
C18 C 1.0110(5) 0.0974(3) 0.3801(4) 0.054(2) Uani 1 d . .
H18A H 1.0003(5) 0.0852(3) 0.3293(4) 0.065 Uiso 1 calc R .
C19 C 0.9844(4) 0.1526(2) 0.3960(3) 0.0408(14) Uani 1 d . .
H19A H 0.9572(4) 0.1786(2) 0.3560(3) 0.049 Uiso 1 calc R .
C20 C 1.0297(4) 0.2887(2) 0.4462(3) 0.0269(11) Uani 1 d . .
C21 C 0.9870(4) 0.3196(2) 0.3822(3) 0.0361(13) Uani 1 d . .
H21A H 0.9125(4) 0.3150(2) 0.3562(3) 0.043 Uiso 1 calc R .
C22 C 1.0530(4) 0.3577(2) 0.3552(3) 0.0396(13) Uani 1 d . .
H22A H 1.0236(4) 0.3789(2) 0.3107(3) 0.048 Uiso 1 calc R .
C23 C 1.1608(4) 0.3646(2) 0.3932(3) 0.0405(14) Uani 1 d . .
H23A H 1.2051(4) 0.3914(2) 0.3757(3) 0.049 Uiso 1 calc R .
C24 C 1.2040(4) 0.3332(2) 0.4555(3) 0.0441(14) Uani 1 d . .
H24A H 1.2787(4) 0.3377(2) 0.4810(3) 0.053 Uiso 1 calc R .
C25 C 1.1392(4) 0.2942(2) 0.4824(3) 0.0417(14) Uani 1 d . .
H25A H 1.1701(4) 0.2716(2) 0.5254(3) 0.050 Uiso 1 calc R .
C26 C 0.5453(4) 0.2479(2) 0.3524(3) 0.0250(11) Uani 1 d . .
H26A H 0.5458(4) 0.2828(2) 0.3224(3) 0.030 Uiso 1 calc R .
H26B H 0.4769(4) 0.2264(2) 0.3325(3) 0.030 Uiso 1 calc R .
C27 C 0.4887(4) 0.2118(2) 0.4915(3) 0.0282(11) Uani 1 d . .
C28 C 0.5257(4) 0.1890(2) 0.5626(3) 0.0359(13) Uani 1 d . .
H28A H 0.5963(4) 0.1986(2) 0.5922(3) 0.043 Uiso 1 calc R .
C29 C 0.4600(5) 0.1520(2) 0.5913(3) 0.0452(15) Uani 1 d . .
H29A H 0.4861(5) 0.1362(2) 0.6402(3) 0.054 Uiso 1 calc R .
C30 C 0.3577(4) 0.1385(2) 0.5489(3) 0.0414(14) Uani 1 d . .
H30A H 0.3133(4) 0.1128(2) 0.5682(3) 0.050 Uiso 1 calc R .
C31 C 0.3194(5) 0.1618(3) 0.4793(3) 0.050(2) Uani 1 d . .
H31A H 0.2478(5) 0.1527(3) 0.4506(3) 0.060 Uiso 1 calc R .
C32 C 0.3834(4) 0.1984(2) 0.4502(3) 0.0418(14) Uani 1 d . .
H32A H 0.3557(4) 0.2146(2) 0.4017(3) 0.050 Uiso 1 calc R .
C33 C 0.5154(4) 0.3310(2) 0.4712(3) 0.0253(11) Uani 1 d . .
C34 C 0.4760(4) 0.3706(2) 0.4158(3) 0.0328(12) Uani 1 d . .
H34A H 0.4736(4) 0.3622(2) 0.3646(3) 0.039 Uiso 1 calc R .
C35 C 0.4398(4) 0.4231(2) 0.4354(3) 0.0413(14) Uani 1 d . .
H35A H 0.4118(4) 0.4505(2) 0.3975(3) 0.050 Uiso 1 calc R .
C36 C 0.4444(4) 0.4352(2) 0.5098(4) 0.0432(15) Uani 1 d . .
H36A H 0.4201(4) 0.4712(2) 0.5229(4) 0.052 Uiso 1 calc R .
C37 C 0.4840(4) 0.3958(2) 0.5653(3) 0.0397(14) Uani 1 d . .
H37A H 0.4867(4) 0.4044(2) 0.6164(3) 0.048 Uiso 1 calc R .
C38 C 0.5202(4) 0.3432(2) 0.5466(3) 0.0323(12) Uani 1 d . .
H38A H 0.5478(4) 0.3158(2) 0.5847(3) 0.039 Uiso 1 calc R .
C39 C 0.6252(4) 0.1309(2) 0.3639(3) 0.0340(12) Uani 1 d . .
C40 C 0.7005(5) 0.0902(2) 0.3977(3) 0.0470(15) Uani 1 d . .
H40A H 0.7740(5) 0.1010(2) 0.4196(3) 0.056 Uiso 1 calc R .
C41 C 0.6698(6) 0.0340(3) 0.3999(5) 0.076(2) Uani 1 d . .
H41A H 0.7218(6) 0.0063(3) 0.4237(5) 0.092 Uiso 1 calc R .
C42 C 0.5638(6) 0.0182(3) 0.3675(7) 0.115(4) Uani 1 d . .
H42A H 0.5417(6) -0.0202(3) 0.3705(7) 0.138 Uiso 1 calc R .
C43 C 0.4897(6) 0.0582(3) 0.3307(6) 0.113(4) Uani 1 d . .
H43A H 0.4171(6) 0.0470(3) 0.3067(6) 0.135 Uiso 1 calc R .
C44 C 0.5206(5) 0.1143(2) 0.3287(4) 0.067(2) Uani 1 d . .
H44A H 0.4694(5) 0.1416(2) 0.3028(4) 0.080 Uiso 1 calc R .
C45 C 0.7180(4) 0.2077(2) 0.2745(3) 0.0275(11) Uani 1 d . .
C46 C 0.7535(4) 0.1583(2) 0.2446(3) 0.0371(13) Uani 1 d . .
H46A H 0.7427(4) 0.1220(2) 0.2642(3) 0.045 Uiso 1 calc R .
C47 C 0.8045(4) 0.1633(3) 0.1857(3) 0.0437(14) Uani 1 d . .
H47A H 0.8269(4) 0.1300(3) 0.1644(3) 0.052 Uiso 1 calc R .
C48 C 0.8230(4) 0.2152(3) 0.1581(3) 0.0431(14) Uani 1 d . .
H48A H 0.8612(4) 0.2180(3) 0.1195(3) 0.052 Uiso 1 calc R .
C49 C 0.7856(4) 0.2639(2) 0.1865(3) 0.0410(14) Uani 1 d . .
H49A H 0.7959(4) 0.3000(2) 0.1661(3) 0.049 Uiso 1 calc R .
C50 C 0.7655(4) 0.1850(2) 0.5249(3) 0.0296(12) Uani 1 d . .
C51 C 0.7436(3) 0.3214(2) 0.4132(3) 0.0240(11) Uani 1 d . .
C52 C 0.7339(4) 0.2601(2) 0.2442(3) 0.0333(12) Uani 1 d . .
H52A H 0.7088(4) 0.2936(2) 0.2634(3) 0.040 Uiso 1 calc R .
C53 C 0.7219(14) 0.5340(5) 0.8261(11) 0.145(8) Uani 0.80 d PD 1
H53A H 0.6586(14) 0.5558(5) 0.8338(11) 0.174 Uiso 0.80 calc PR 1
H53B H 0.7629(14) 0.5174(5) 0.8745(11) 0.174 Uiso 0.80 calc PR 1
Cl4 Cl 0.6777(3) 0.4752(2) 0.7455(3) 0.183(2) Uani 0.80 d PD 1
Cl5 Cl 0.8015(2) 0.57273(11) 0.7854(2) 0.0965(8) Uani 0.80 d PD 1
C53' C 0.6969(26) 0.5248(13) 0.7957(16) 0.016(6) Uani 0.20 d PDU 2
H53C H 0.7096(26) 0.5662(13) 0.8026(16) 0.020 Uiso 0.20 calc PR 2
H53D H 0.6174(26) 0.5180(13) 0.7865(16) 0.020 Uiso 0.20 calc PR 2
Cl4' Cl 0.7451(13) 0.5003(7) 0.7086(14) 0.183(2) Uani 0.20 d PD 2
Cl5' Cl 0.7668(9) 0.4882(5) 0.8818(7) 0.0965(8) Uani 0.20 d PD 2

loop_
_atom_type_symbol
_atom_type_description
_atom_type_scat_dispersion_real
_atom_type_scat_dispersion_imag
_atom_type_scat_source
C C 0.0033 0.0016 'International Tables Vol C Tables 4.2.6.8 and 6.1.1.4'
H H 0.0000 0.0000 'International Tables Vol C Tables 4.2.6.8 and 6.1.1.4'
N N 0.0061 0.0033 'International Tables Vol C Tables 4.2.6.8 and 6.1.1.4'
O O 0.0106 0.0060 'International Tables Vol C Tables 4.2.6.8 and 6.1.1.4'
P P 0.1023 0.0942 'International Tables Vol C Tables 4.2.6.8 and 6.1.1.4'
Cl Cl 0.1484 0.1585 'International Tables Vol C Tables 4.2.6.8 and 6.1.1.4'
Mn Mn 0.3368 0.7283 'International Tables Vol C Tables 4.2.6.8 and 6.1.1.4'

loop_
_geom_angle_atom_site_label_1
_geom_angle_atom_site_label_2
_geom_angle_atom_site_label_3
_geom_angle
_geom_angle_site_symmetry_1
_geom_angle_site_symmetry_3
_geom_angle_publ_flag
C50 Mn1 C51 177.1(2) . . ?
C50 Mn1 P2 86.6(2) . . ?
C51 Mn1 P2 96.24(13) . . ?
C50 Mn1 P3 95.1(2) . . ?
C51 Mn1 P3 82.08(13) . . ?
P2 Mn1 P3 177.83(6) . . ?
C50 Mn1 P1 89.7(2) . . ?
C51 Mn1 P1 91.63(13) . . ?
P2 Mn1 P1 71.88(5) . . ?
P3 Mn1 P1 109.46(5) . . ?
C50 Mn1 P4 91.2(2) . . ?
C51 Mn1 P4 87.51(14) . . ?
P2 Mn1 P4 107.48(5) . . ?
P3 Mn1 P4 71.15(5) . . ?
P1 Mn1 P4 178.87(5) . . ?
N1 Mn2 Cl1 115.71(12) . . ?
N1 Mn2 Cl2 104.16(12) . . ?
Cl1 Mn2 Cl2 115.99(7) . . ?
N1 Mn2 Cl3 98.02(11) . . ?
Cl1 Mn2 Cl3 111.58(8) . . ?
Cl2 Mn2 Cl3 109.72(6) . . ?
C8 P1 C2 105.5(2) . . ?
C8 P1 C1 106.8(2) . . ?
C2 P1 C1 110.7(2) . . ?
C8 P1 Mn1 122.9(2) . . ?
C2 P1 Mn1 118.1(2) . . ?
C1 P1 Mn1 90.9(2) . . ?
C14 P2 C20 104.5(2) . . ?
C14 P2 C1 110.1(2) . . ?
C20 P2 C1 106.6(2) . . ?
C14 P2 Mn1 118.3(2) . . ?
C20 P2 Mn1 124.1(2) . . ?
C1 P2 Mn1 91.36(15) . . ?
C27 P3 C33 103.8(2) . . ?
C27 P3 C26 106.8(2) . . ?
C33 P3 C26 111.3(2) . . ?
C27 P3 Mn1 121.5(2) . . ?
C33 P3 Mn1 120.07(15) . . ?
C26 P3 Mn1 92.05(14) . . ?
C39 P4 C45 104.8(2) . . ?
C39 P4 C26 106.0(2) . . ?
C45 P4 C26 111.8(2) . . ?
C39 P4 Mn1 119.3(2) . . ?
C45 P4 Mn1 122.0(2) . . ?
C26 P4 Mn1 91.12(15) . . ?
C51 N1 Mn2 163.4(4) . . ?
P1 C1 P2 96.1(2) . . ?
C3 C2 C7 118.7(5) . . ?
C3 C2 P1 119.6(4) . . ?
C7 C2 P1 121.0(4) . . ?
C2 C3 C4 120.2(5) . . ?
C5 C4 C3 120.0(5) . . ?
C4 C5 C6 119.7(5) . . ?
C7 C6 C5 121.3(5) . . ?
C6 C7 C2 120.0(5) . . ?
C13 C8 C9 118.2(5) . . ?
C13 C8 P1 121.5(4) . . ?
C9 C8 P1 120.3(4) . . ?
C10 C9 C8 120.7(5) . . ?
C9 C10 C11 120.5(6) . . ?
C12 C11 C10 119.8(6) . . ?
C11 C12 C13 119.6(6) . . ?
C8 C13 C12 121.1(6) . . ?
C15 C14 C19 119.9(5) . . ?
C15 C14 P2 123.0(4) . . ?
C19 C14 P2 116.9(4) . . ?
C14 C15 C16 119.4(6) . . ?
C17 C16 C15 120.5(6) . . ?
C16 C17 C18 120.7(6) . . ?
C17 C18 C19 119.4(6) . . ?
C18 C19 C14 120.1(6) . . ?
C21 C20 C25 119.7(5) . . ?
C21 C20 P2 121.8(4) . . ?
C25 C20 P2 118.5(4) . . ?
C20 C21 C22 120.0(5) . . ?
C23 C22 C21 120.0(5) . . ?
C24 C23 C22 120.2(5) . . ?
C23 C24 C25 120.4(5) . . ?
C20 C25 C24 119.7(5) . . ?
P3 C26 P4 95.7(2) . . ?
C28 C27 C32 118.6(4) . . ?
C28 C27 P3 121.4(4) . . ?
C32 C27 P3 119.9(4) . . ?
C27 C28 C29 120.4(5) . . ?
C30 C29 C28 119.8(5) . . ?
C31 C30 C29 120.3(5) . . ?
C30 C31 C32 120.5(5) . . ?
C31 C32 C27 120.3(5) . . ?
C34 C33 C38 120.6(4) . . ?
C34 C33 P3 123.9(4) . . ?
C38 C33 P3 115.5(4) . . ?
C33 C34 C35 119.4(5) . . ?
C36 C35 C34 120.1(5) . . ?
C37 C36 C35 120.6(5) . . ?
C36 C37 C38 120.0(5) . . ?
C37 C38 C33 119.3(5) . . ?
C44 C39 C40 119.1(5) . . ?
C44 C39 P4 121.1(4) . . ?
C40 C39 P4 119.6(4) . . ?
C41 C40 C39 120.7(5) . . ?
C42 C41 C40 119.8(6) . . ?
C41 C42 C43 119.9(7) . . ?
C42 C43 C44 120.2(7) . . ?
C39 C44 C43 120.3(6) . . ?
C52 C45 C46 119.1(5) . . ?
C52 C45 P4 120.2(4) . . ?
C46 C45 P4 120.2(4) . . ?
C47 C46 C45 119.1(5) . . ?
C48 C47 C46 121.2(5) . . ?
C47 C48 C49 119.6(5) . . ?
C52 C49 C48 120.2(5) . . ?
O1 C50 Mn1 178.7(4) . . ?
N1 C51 Mn1 174.9(4) . . ?
C49 C52 C45 120.7(5) . . ?
Cl5 C53 Cl4 98.0(8) . . ?
Cl5' C53' Cl4' 113.0(18) . . ?

loop_
_geom_bond_atom_site_label_1
_geom_bond_atom_site_label_2
_geom_bond_distance
_geom_bond_site_symmetry_2
_geom_bond_publ_flag
Mn1 C50 1.808(5) . ?
Mn1 C51 1.970(5) . ?
Mn1 P2 2.3318(14) . ?
Mn1 P3 2.3386(14) . ?
Mn1 P1 2.3503(15) . ?
Mn1 P4 2.3587(15) . ?
Mn2 N1 2.138(4) . ?
Mn2 Cl1 2.303(2) . ?
Mn2 Cl2 2.323(2) . ?
Mn2 Cl3 2.396(2) . ?
P1 C8 1.813(5) . ?
P1 C2 1.825(5) . ?
P1 C1 1.844(5) . ?
P2 C14 1.812(5) . ?
P2 C20 1.823(5) . ?
P2 C1 1.850(5) . ?
P3 C27 1.816(5) . ?
P3 C33 1.817(5) . ?
P3 C26 1.837(5) . ?
P4 C39 1.808(5) . ?
P4 C45 1.818(5) . ?
P4 C26 1.849(4) . ?
N1 C51 1.150(6) . ?
O1 C50 1.149(6) . ?
C2 C3 1.391(7) . ?
C2 C7 1.395(7) . ?
C3 C4 1.394(7) . ?
C4 C5 1.370(8) . ?
C5 C6 1.372(8) . ?
C6 C7 1.367(7) . ?
C8 C13 1.380(7) . ?
C8 C9 1.396(7) . ?
C9 C10 1.369(8) . ?
C10 C11 1.379(9) . ?
C11 C12 1.376(9) . ?
C12 C13 1.387(8) . ?
C14 C15 1.383(7) . ?
C14 C19 1.390(7) . ?
C15 C16 1.396(8) . ?
C16 C17 1.361(9) . ?
C17 C18 1.382(9) . ?
C18 C19 1.390(8) . ?
C20 C21 1.371(7) . ?
C20 C25 1.383(6) . ?
C21 C22 1.396(7) . ?
C22 C23 1.376(7) . ?
C23 C24 1.356(7) . ?
C24 C25 1.397(7) . ?
C27 C28 1.379(7) . ?
C27 C32 1.394(7) . ?
C28 C29 1.391(7) . ?
C29 C30 1.371(8) . ?
C30 C31 1.362(8) . ?
C31 C32 1.375(7) . ?
C33 C34 1.377(7) . ?
C33 C38 1.395(7) . ?
C34 C35 1.396(7) . ?
C35 C36 1.378(8) . ?
C36 C37 1.375(8) . ?
C37 C38 1.390(7) . ?
C39 C44 1.376(7) . ?
C39 C40 1.384(7) . ?
C40 C41 1.381(8) . ?
C41 C42 1.374(10) . ?
C42 C43 1.380(11) . ?
C43 C44 1.381(9) . ?
C45 C52 1.386(7) . ?
C45 C46 1.405(7) . ?
C46 C47 1.390(7) . ?
C47 C48 1.364(8) . ?
C48 C49 1.389(7) . ?
C49 C52 1.374(7) . ?
C53 Cl5 1.66(2) . ?
C53 Cl4 1.998(15) . ?
C53' Cl5' 1.82(3) . ?
C53' Cl4' 1.93(4) . ?
